data_2234356
loop_
_publ_author_name
'Klepet\'a\<rov\'a, Blanka'
'Makrl\'ik, Emanuel'
'Babain, Vasily A.'
'Ka\<si\<cka, V\'aclav'

_publ_section_title
;
 <i>N</i>,<i>N</i>'-Diethyl-<i>N</i>,<i>N</i>'-diphenylpyridine-2,6-dicarboxamide
;
_journal_coeditor_code PV2514
_journal_issue 4
_journal_name_full 'Acta Crystallographica Section E'
_journal_page_first o1099
_journal_page_last o1100
_journal_paper_doi 10.1107/S1600536812009026
_journal_volume 68
_journal_year 2012
_chemical_formula_iupac 'C23 H23 N3 O2'
_chemical_formula_moiety 'C23 H23 N3 O2'
_chemical_formula_sum 'C23 H23 N3 O2'
_chemical_formula_weight 373.45
_chemical_name_systematic
;
<i>N</i>,<i>N</i>'-Diethyl-<i>N</i>,<i>N</i>'-diphenylpyridine-2,6-dicarboxamide
;
_space_group_IT_number 2
_symmetry_cell_setting triclinic
_symmetry_space_group_name_Hall '-P 1'
_symmetry_space_group_name_H-M 'P -1'
_atom_sites_solution_hydrogens difmap
_atom_sites_solution_primary direct
_cell_angle_alpha 83.971(10)
_cell_angle_beta 86.919(11)
_cell_angle_gamma 87.744(10)
_cell_formula_units_Z 4
_cell_length_a 12.1879(17)
_cell_length_b 12.2371(15)
_cell_length_c 13.6798(17)
_cell_measurement_reflns_used 6449
_cell_measurement_temperature 170
_cell_measurement_theta_max 85.0673
_cell_measurement_theta_min 4.6188
_cell_volume 2024.9(5)
_computing_cell_refinement 'CrysAlis PRO (Agilent, 2011)'
_computing_data_collection 'CrysAlis PRO (Agilent, 2011)'
_computing_data_reduction 'CrysAlis PRO (Agilent, 2011)'
_computing_molecular_graphics 'Mercury (Macrae <i>et al.</i>, 2006)'
_computing_publication_material
;
CRYSTALS (Betteridge <i>et al.</i>, 2003), PLATON (Spek, 2009)
and publCIF (Westrip,
2010)
;
_computing_structure_refinement 'CRYSTALS (Betteridge <i>et al.</i>, 2003)'
_computing_structure_solution 'SIR92 (Altomare <i>et al.</i>, 1994)'
_diffrn_ambient_temperature 170
_diffrn_measured_fraction_theta_full 0.995
_diffrn_measured_fraction_theta_max 0.932
_diffrn_measurement_device Area
_diffrn_measurement_device_type 'Oxford Diffraction Xcalibur'
_diffrn_measurement_method '\f & \w scans'
_diffrn_radiation_monochromator graphite
_diffrn_radiation_type 'Cu K\a'
_diffrn_radiation_wavelength 1.54184
_diffrn_reflns_av_R_equivalents 0.1113
_diffrn_reflns_limit_h_max 14
_diffrn_reflns_limit_h_min -15
_diffrn_reflns_limit_k_max 15
_diffrn_reflns_limit_k_min -15
_diffrn_reflns_limit_l_max 17
_diffrn_reflns_limit_l_min -17
_diffrn_reflns_number 51216
_diffrn_reflns_theta_full 77.944
_diffrn_reflns_theta_max 85.653
_diffrn_reflns_theta_min 4.623
_exptl_absorpt_coefficient_mu 0.634
_exptl_absorpt_correction_T_max 1.00000
_exptl_absorpt_correction_T_min 0.49579
_exptl_absorpt_correction_type multi-scan
_exptl_absorpt_process_details '(CrysAlis PRO; Agilent, 2011)'
_exptl_crystal_colour colourless
_exptl_crystal_density_diffrn 1.225
_exptl_crystal_density_method 'not measured'
_exptl_crystal_description prism
_exptl_crystal_F_000 792
_exptl_crystal_size_max 0.370
_exptl_crystal_size_mid 0.190
_exptl_crystal_size_min 0.150
_refine_diff_density_max 0.24
_refine_diff_density_min -0.25
_refine_ls_extinction_method None
_refine_ls_goodness_of_fit_ref 1.1414
_refine_ls_hydrogen_treatment constr
_refine_ls_matrix_type full
_refine_ls_number_parameters 505
_refine_ls_number_reflns 4586
_refine_ls_number_restraints 0
_refine_ls_R_factor_all 0.1223
_refine_ls_R_factor_gt 0.0586
_refine_ls_shift/su_max 0.0025680
_refine_ls_shift/su_mean 0.0002914
_refine_ls_structure_factor_coef F
_refine_ls_weighting_details
;
 Method, part 1, Chebychev polynomial,
 [weight] = 1.0/[A~0~*T~0~(x)+A~1~*T~1~(x) ... +A~n-1~]*T~n-1~(x)]
 where A~i~ are the Chebychev coefficients listed below and x= Fcalc/Fmax
 Method = Robust Weighting
 W = [weight] * [1-(deltaF/6*sigmaF)^2^]^2^
 A~i~ are:
 15.1 3.75 12.4 3.85
;
_refine_ls_weighting_scheme calc
_refine_ls_wR_factor_all 0.1063
_refine_ls_wR_factor_gt 0.0618
_refine_ls_wR_factor_ref 0.0618
_reflns_number_gt 4586
_reflns_number_total 8553
_reflns_threshold_expression I>2\s(I)
_cod_data_source_file pv2514.cif
_cod_data_source_block I
_cod_database_code 2234356
_cod_database_fobs_code 2234356

loop_
_symmetry_equiv_pos_as_xyz
x,y,z
-x,-y,-z

loop_
_atom_site_type_symbol
_atom_site_label
_atom_site_fract_x
_atom_site_fract_y
_atom_site_fract_z
_atom_site_U_iso_or_equiv
_atom_site_adp_type
_atom_site_occupancy
C C1 0.4330(2) 0.2215(2) 0.95742(19) 0.0386 Uani 1.0000
C C2 0.4133(2) 0.1145(2) 0.9394(2) 0.0470 Uani 1.0000
C C3 0.3268(2) 0.0603(2) 0.9907(2) 0.0466 Uani 1.0000
C C4 0.2643(2) 0.1148(2) 1.0583(2) 0.0419 Uani 1.0000
C C5 0.2913(2) 0.21987(19) 1.07487(18) 0.0360 Uani 1.0000
C C6 0.5312(2) 0.2762(2) 0.9039(2) 0.0419 Uani 1.0000
C C7 0.6225(2) 0.4370(2) 0.8246(2) 0.0498 Uani 1.0000
C C8 0.6299(3) 0.4396(3) 0.7145(2) 0.0742 Uani 1.0000
C C9 0.4200(2) 0.4453(2) 0.86369(18) 0.0389 Uani 1.0000
C C10 0.4104(2) 0.5463(2) 0.9016(2) 0.0498 Uani 1.0000
C C11 0.3109(3) 0.6049(2) 0.8987(2) 0.0580 Uani 1.0000
C C12 0.2219(3) 0.5641(3) 0.8578(2) 0.0575 Uani 1.0000
C C13 0.2333(2) 0.4658(2) 0.8175(2) 0.0526 Uani 1.0000
C C14 0.3322(2) 0.4063(2) 0.81921(19) 0.0425 Uani 1.0000
C C15 0.2394(2) 0.2773(2) 1.15845(19) 0.0375 Uani 1.0000
C C16 0.0788(2) 0.3366(3) 1.2565(2) 0.0514 Uani 1.0000
C C17 0.0639(3) 0.4588(3) 1.2328(3) 0.0633 Uani 1.0000
C C18 0.0545(2) 0.2535(2) 1.10042(19) 0.0418 Uani 1.0000
C C19 0.0553(2) 0.3071(2) 1.0066(2) 0.0507 Uani 1.0000
C C20 -0.0191(3) 0.2776(3) 0.9415(2) 0.0609 Uani 1.0000
C C21 -0.0940(3) 0.1977(3) 0.9701(2) 0.0662 Uani 1.0000
C C22 -0.0940(3) 0.1460(3) 1.0641(3) 0.0677 Uani 1.0000
C C23 -0.0199(2) 0.1736(3) 1.1292(2) 0.0544 Uani 1.0000
O O1 0.61698(16) 0.22033(17) 0.89549(17) 0.0626 Uani 1.0000
O O2 0.29906(15) 0.31442(15) 1.21633(13) 0.0468 Uani 1.0000
N N3 0.12827(17) 0.28338(18) 1.17164(15) 0.0424 Uani 1.0000
N N1 0.37461(16) 0.27412(16) 1.02507(15) 0.0357 Uani 1.0000
N N2 0.52272(17) 0.38349(17) 0.86884(16) 0.0418 Uani 1.0000
C C24 0.0880(2) 0.7024(2) 0.49936(19) 0.0397 Uani 1.0000
C C25 0.1251(2) 0.5935(2) 0.4997(2) 0.0451 Uani 1.0000
C C26 0.2181(2) 0.5602(2) 0.5492(2) 0.0496 Uani 1.0000
C C27 0.2706(2) 0.6350(2) 0.5969(2) 0.0444 Uani 1.0000
C C28 0.2275(2) 0.7416(2) 0.59462(18) 0.0380 Uani 1.0000
C C29 -0.0175(2) 0.7392(2) 0.4509(2) 0.0436 Uani 1.0000
C C30 -0.1313(2) 0.8812(2) 0.3630(2) 0.0513 Uani 1.0000
C C31 -0.1468(3) 0.8498(3) 0.2607(3) 0.0708 Uani 1.0000
C C32 0.0714(2) 0.9001(2) 0.36448(19) 0.0387 Uani 1.0000
C C33 0.1532(2) 0.8537(2) 0.30747(19) 0.0442 Uani 1.0000
C C34 0.2459(2) 0.9125(3) 0.2747(2) 0.0564 Uani 1.0000
C C35 0.2549(3) 1.0171(3) 0.2993(2) 0.0597 Uani 1.0000
C C36 0.1719(3) 1.0653(2) 0.3539(2) 0.0550 Uani 1.0000
C C37 0.0792(2) 1.0082(2) 0.3859(2) 0.0463 Uani 1.0000
C C38 0.2727(2) 0.8246(2) 0.65339(18) 0.0401 Uani 1.0000
C C39 0.4275(2) 0.9181(2) 0.7089(2) 0.0497 Uani 1.0000
C C40 0.4483(3) 0.8608(3) 0.8096(2) 0.0637 Uani 1.0000
C C41 0.4545(2) 0.8057(2) 0.5676(2) 0.0425 Uani 1.0000
C C42 0.5530(2) 0.7520(2) 0.5924(2) 0.0500 Uani 1.0000
C C43 0.6267(3) 0.7185(3) 0.5201(2) 0.0598 Uani 1.0000
C C44 0.6015(3) 0.7378(3) 0.4228(2) 0.0631 Uani 1.0000
C C45 0.5031(3) 0.7917(3) 0.3978(2) 0.0583 Uani 1.0000
C C46 0.4301(2) 0.8273(2) 0.4697(2) 0.0489 Uani 1.0000
O O3 -0.09683(16) 0.67804(17) 0.46445(18) 0.0632 Uani 1.0000
O O4 0.21148(15) 0.87033(16) 0.71207(14) 0.0519 Uani 1.0000
N N4 0.13673(16) 0.77617(16) 0.54716(16) 0.0382 Uani 1.0000
N N5 -0.02370(16) 0.83951(17) 0.39990(16) 0.0415 Uani 1.0000
N N6 0.38214(17) 0.84479(18) 0.64277(16) 0.0423 Uani 1.0000
H H231 -0.0210 0.1386 1.1936 0.0654 Uiso 1.0000
H H221 -0.1462 0.0916 1.0845 0.0811 Uiso 1.0000
H H211 -0.1445 0.1790 0.9260 0.0788 Uiso 1.0000
H H201 -0.0173 0.3119 0.8768 0.0734 Uiso 1.0000
H H191 0.1060 0.3630 0.9869 0.0616 Uiso 1.0000
H H161 0.1259 0.3218 1.3129 0.0612 Uiso 1.0000
H H162 0.0068 0.3057 1.2741 0.0615 Uiso 1.0000
H H173 0.0244 0.4913 1.2878 0.0944 Uiso 1.0000
H H172 0.1344 0.4930 1.2207 0.0951 Uiso 1.0000
H H171 0.0213 0.4736 1.1745 0.0948 Uiso 1.0000
H H141 0.3408 0.3384 0.7909 0.0512 Uiso 1.0000
H H131 0.1734 0.4373 0.7870 0.0622 Uiso 1.0000
H H121 0.1543 0.6034 0.8558 0.0680 Uiso 1.0000
H H111 0.3023 0.6723 0.9263 0.0698 Uiso 1.0000
H H101 0.4709 0.5746 0.9310 0.0594 Uiso 1.0000
H H71 0.6189 0.5137 0.8412 0.0594 Uiso 1.0000
H H72 0.6863 0.3958 0.8527 0.0604 Uiso 1.0000
H H83 0.6934 0.4796 0.6865 0.1108 Uiso 1.0000
H H82 0.5637 0.4769 0.6886 0.1109 Uiso 1.0000
H H81 0.6339 0.3658 0.6952 0.1106 Uiso 1.0000
H H21 0.4576 0.0801 0.8922 0.0559 Uiso 1.0000
H H31 0.3093 -0.0123 0.9805 0.0562 Uiso 1.0000
H H41 0.2054 0.0799 1.0950 0.0511 Uiso 1.0000
H H421 0.5689 0.7381 0.6588 0.0599 Uiso 1.0000
H H431 0.6959 0.6849 0.5362 0.0718 Uiso 1.0000
H H441 0.6513 0.7140 0.3732 0.0760 Uiso 1.0000
H H451 0.4856 0.8042 0.3310 0.0698 Uiso 1.0000
H H461 0.3646 0.8654 0.4525 0.0592 Uiso 1.0000
H H391 0.3780 0.9818 0.7126 0.0601 Uiso 1.0000
H H392 0.4953 0.9472 0.6771 0.0601 Uiso 1.0000
H H403 0.4874 0.9106 0.8475 0.0956 Uiso 1.0000
H H402 0.3775 0.8418 0.8441 0.0962 Uiso 1.0000
H H401 0.4928 0.7931 0.8025 0.0955 Uiso 1.0000
H H251 0.0875 0.5434 0.4674 0.0537 Uiso 1.0000
H H261 0.2456 0.4864 0.5501 0.0607 Uiso 1.0000
H H271 0.3332 0.6137 0.6301 0.0538 Uiso 1.0000
H H331 0.1465 0.7825 0.2921 0.0536 Uiso 1.0000
H H341 0.3009 0.8793 0.2351 0.0679 Uiso 1.0000
H H351 0.3176 1.0570 0.2771 0.0718 Uiso 1.0000
H H361 0.1779 1.1372 0.3689 0.0659 Uiso 1.0000
H H371 0.0216 1.0420 0.4232 0.0553 Uiso 1.0000
H H301 -0.1352 0.9625 0.3612 0.0615 Uiso 1.0000
H H302 -0.1898 0.8524 0.4087 0.0618 Uiso 1.0000
H H311 -0.2184 0.8768 0.2392 0.1055 Uiso 1.0000
H H313 -0.0901 0.8829 0.2156 0.1060 Uiso 1.0000
H H312 -0.1410 0.7692 0.2607 0.1061 Uiso 1.0000

loop_
_atom_site_aniso_label
_atom_site_aniso_U_11
_atom_site_aniso_U_22
_atom_site_aniso_U_33
_atom_site_aniso_U_12
_atom_site_aniso_U_13
_atom_site_aniso_U_23
C1 0.0370(13) 0.0365(13) 0.0422(14) -0.0022(11) -0.0021(11) -0.0034(11)
C2 0.0490(16) 0.0411(15) 0.0518(16) -0.0016(12) 0.0018(13) -0.0109(12)
C3 0.0500(16) 0.0362(14) 0.0552(17) -0.0078(12) -0.0048(14) -0.0080(12)
C4 0.0372(14) 0.0418(14) 0.0463(15) -0.0073(11) -0.0030(12) -0.0002(12)
C5 0.0339(13) 0.0349(13) 0.0384(13) -0.0022(10) -0.0046(11) 0.0014(11)
C6 0.0373(14) 0.0418(15) 0.0480(15) -0.0032(12) 0.0014(12) -0.0120(12)
C7 0.0425(15) 0.0523(16) 0.0553(17) -0.0139(13) 0.0059(13) -0.0093(13)
C8 0.071(2) 0.090(3) 0.062(2) -0.031(2) 0.0159(18) -0.0085(18)
C9 0.0411(14) 0.0384(14) 0.0365(13) -0.0055(11) 0.0037(11) -0.0027(11)
C10 0.0523(17) 0.0406(15) 0.0574(17) -0.0071(13) -0.0044(14) -0.0057(13)
C11 0.068(2) 0.0381(15) 0.067(2) 0.0043(14) -0.0023(16) -0.0062(14)
C12 0.0490(17) 0.0528(18) 0.067(2) 0.0027(14) -0.0016(15) 0.0064(15)
C13 0.0479(17) 0.0573(18) 0.0521(17) -0.0078(14) -0.0087(14) 0.0013(14)
C14 0.0462(15) 0.0427(14) 0.0388(14) -0.0084(12) -0.0022(12) -0.0036(11)
C15 0.0372(14) 0.0351(13) 0.0397(14) -0.0040(11) -0.0031(12) 0.0002(11)
C16 0.0459(16) 0.0668(19) 0.0413(15) -0.0031(14) 0.0078(13) -0.0092(14)
C17 0.0520(18) 0.066(2) 0.075(2) 0.0078(16) -0.0089(16) -0.0252(17)
C18 0.0321(13) 0.0548(16) 0.0390(14) -0.0035(12) -0.0009(11) -0.0063(12)
C19 0.0468(16) 0.0563(17) 0.0468(16) -0.0020(13) -0.0008(13) 0.0041(13)
C20 0.0582(19) 0.079(2) 0.0453(17) 0.0049(17) -0.0091(15) -0.0032(15)
C21 0.0454(17) 0.099(3) 0.058(2) -0.0085(18) -0.0122(15) -0.0158(19)
C22 0.0478(18) 0.095(3) 0.062(2) -0.0235(18) -0.0053(16) -0.0051(18)
C23 0.0424(15) 0.075(2) 0.0447(16) -0.0145(15) -0.0021(13) 0.0042(14)
O1 0.0434(11) 0.0531(12) 0.0899(16) 0.0060(10) 0.0121(11) -0.0106(11)
O2 0.0454(11) 0.0521(11) 0.0443(10) -0.0057(9) -0.0053(9) -0.0085(9)
N3 0.0366(12) 0.0524(13) 0.0379(12) -0.0026(10) 0.0004(9) -0.0042(10)
N1 0.0316(11) 0.0365(11) 0.0387(11) -0.0043(9) -0.0029(9) -0.0009(9)
N2 0.0364(12) 0.0399(12) 0.0492(13) -0.0060(9) 0.0038(10) -0.0059(10)
C24 0.0377(14) 0.0335(13) 0.0462(15) -0.0051(11) 0.0063(12) 0.0016(11)
C25 0.0454(15) 0.0366(14) 0.0525(16) -0.0032(12) 0.0006(13) -0.0021(12)
C26 0.0493(17) 0.0334(14) 0.0635(18) 0.0034(12) 0.0046(14) 0.0016(13)
C27 0.0401(14) 0.0397(14) 0.0512(16) 0.0030(12) -0.0020(12) 0.0038(12)
C28 0.0304(13) 0.0411(14) 0.0400(14) 0.0019(11) 0.0050(11) 0.0027(11)
C29 0.0354(14) 0.0361(14) 0.0598(17) -0.0027(11) -0.0029(13) -0.0066(12)
C30 0.0409(15) 0.0528(17) 0.0599(18) 0.0059(13) -0.0098(14) -0.0035(14)
C31 0.057(2) 0.090(3) 0.068(2) 0.0091(18) -0.0196(17) -0.0150(19)
C32 0.0352(14) 0.0394(14) 0.0409(14) -0.0020(11) -0.0024(11) -0.0016(11)
C33 0.0418(15) 0.0526(16) 0.0379(14) 0.0072(12) -0.0043(12) -0.0059(12)
C34 0.0431(16) 0.077(2) 0.0449(16) 0.0075(15) 0.0045(13) 0.0064(15)
C35 0.0513(18) 0.070(2) 0.0541(18) -0.0158(16) -0.0105(15) 0.0211(16)
C36 0.068(2) 0.0455(16) 0.0504(17) -0.0169(15) -0.0076(15) 0.0072(13)
C37 0.0547(17) 0.0388(14) 0.0441(15) -0.0022(12) 0.0050(13) -0.0009(12)
C38 0.0399(15) 0.0416(14) 0.0378(14) 0.0021(12) 0.0011(12) -0.0016(11)
C39 0.0452(16) 0.0491(16) 0.0571(17) 0.0001(13) -0.0043(13) -0.0162(13)
C40 0.076(2) 0.0602(19) 0.0578(19) 0.0018(17) -0.0152(17) -0.0145(15)
C41 0.0374(14) 0.0478(15) 0.0421(15) -0.0052(12) -0.0010(12) -0.0033(12)
C42 0.0441(15) 0.0633(18) 0.0442(15) 0.0039(14) -0.0061(13) -0.0134(13)
C43 0.0410(16) 0.077(2) 0.066(2) 0.0029(15) -0.0003(14) -0.0306(17)
C44 0.0497(18) 0.083(2) 0.059(2) -0.0124(17) 0.0142(15) -0.0242(17)
C45 0.061(2) 0.076(2) 0.0401(16) -0.0208(17) 0.0019(15) -0.0080(15)
C46 0.0440(15) 0.0582(17) 0.0440(16) -0.0073(13) -0.0012(13) -0.0012(13)
O3 0.0422(11) 0.0507(12) 0.0963(17) -0.0131(10) -0.0086(11) 0.0009(11)
O4 0.0453(11) 0.0564(12) 0.0540(11) 0.0051(9) 0.0069(9) -0.0139(9)
N4 0.0321(11) 0.0354(11) 0.0456(12) -0.0013(9) 0.0040(9) -0.0003(9)
N5 0.0318(11) 0.0397(12) 0.0528(13) -0.0015(9) -0.0021(10) -0.0044(10)
N6 0.0360(12) 0.0512(13) 0.0410(12) 0.0003(10) -0.0020(10) -0.0108(10)

loop_
_atom_type_symbol
_atom_type_scat_Cromer_Mann_a1
_atom_type_scat_Cromer_Mann_a2
_atom_type_scat_Cromer_Mann_a3
_atom_type_scat_Cromer_Mann_a4
_atom_type_scat_Cromer_Mann_b1
_atom_type_scat_Cromer_Mann_b2
_atom_type_scat_Cromer_Mann_b3
_atom_type_scat_Cromer_Mann_b4
_atom_type_scat_Cromer_Mann_c
_atom_type_scat_dispersion_real
_atom_type_scat_dispersion_imag
_atom_type_scat_source
C 2.3100 1.0200 1.5886 0.8650 20.8439 10.2075 0.5687 51.6512 0.2156 0.0181 0.0091 'International Tables Vol C 4.2.6.8 and 6.1.1.4'
H 0.4930 0.3229 0.1402 0.0408 10.5109 26.1257 3.1424 57.7998 0.0030 0.0000 0.0000 'International Tables Vol C 4.2.6.8 and 6.1.1.4'
N 12.2126 3.1322 2.0125 1.1663 0.0057 9.8933 28.9975 0.5826 -11.5290 0.0311 0.0180 'International Tables Vol C 4.2.6.8 and 6.1.1.4'
O 3.0485 2.2868 1.5463 0.8670 13.2771 5.7011 0.3239 32.9089 0.2508 0.0492 0.0322 'International Tables Vol C 4.2.6.8 and 6.1.1.4'

loop_
_geom_angle_atom_site_label_1
_geom_angle_atom_site_label_2
_geom_angle_atom_site_label_3
_geom_angle
_geom_angle_publ_flag
C2 C1 C6 117.6(2) no
C2 C1 N1 123.1(2) no
C6 C1 N1 119.1(2) no
C1 C2 C3 119.0(3) no
C1 C2 H21 120.2 no
C3 C2 H21 120.8 no
C2 C3 C4 118.3(2) no
C2 C3 H31 122.4 no
C4 C3 H31 119.3 no
C3 C4 C5 119.4(2) no
C3 C4 H41 120.5 no
C5 C4 H41 120.1 no
C4 C5 C15 122.5(2) no
C4 C5 N1 123.0(2) no
C15 C5 N1 114.1(2) no
C1 C6 O1 117.9(2) no
C1 C6 N2 119.4(2) no
O1 C6 N2 122.7(2) no
C8 C7 N2 112.2(2) no
C8 C7 H71 107.9 no
N2 C7 H71 107.6 no
C8 C7 H72 110.0 no
N2 C7 H72 107.5 no
H71 C7 H72 111.6 no
C7 C8 H83 110.9 no
C7 C8 H82 108.6 no
H83 C8 H82 108.5 no
C7 C8 H81 110.5 no
H83 C8 H81 109.9 no
H82 C8 H81 108.4 no
C10 C9 C14 120.0(3) no
C10 C9 N2 119.4(2) no
C14 C9 N2 120.6(2) no
C9 C10 C11 119.5(3) no
C9 C10 H101 120.5 no
C11 C10 H101 120.0 no
C10 C11 C12 120.6(3) no
C10 C11 H111 120.4 no
C12 C11 H111 119.0 no
C11 C12 C13 119.5(3) no
C11 C12 H121 120.9 no
C13 C12 H121 119.6 no
C12 C13 C14 120.8(3) no
C12 C13 H131 120.8 no
C14 C13 H131 118.4 no
C13 C14 C9 119.5(3) no
C13 C14 H141 121.2 no
C9 C14 H141 119.3 no
C5 C15 O2 119.2(2) no
C5 C15 N3 119.6(2) no
O2 C15 N3 121.1(2) no
C17 C16 N3 111.8(2) no
C17 C16 H161 109.0 no
N3 C16 H161 109.7 no
C17 C16 H162 108.6 no
N3 C16 H162 108.4 no
H161 C16 H162 109.2 no
C16 C17 H173 110.4 no
C16 C17 H172 110.8 no
H173 C17 H172 108.5 no
C16 C17 H171 109.1 no
H173 C17 H171 108.8 no
H172 C17 H171 109.2 no
C19 C18 C23 120.4(3) no
C19 C18 N3 120.9(2) no
C23 C18 N3 118.6(2) no
C18 C19 C20 118.8(3) no
C18 C19 H191 120.5 no
C20 C19 H191 120.7 no
C19 C20 C21 120.9(3) no
C19 C20 H201 119.2 no
C21 C20 H201 119.8 no
C20 C21 C22 119.3(3) no
C20 C21 H211 120.4 no
C22 C21 H211 120.4 no
C21 C22 C23 120.5(3) no
C21 C22 H221 119.6 no
C23 C22 H221 119.9 no
C22 C23 C18 120.0(3) no
C22 C23 H231 120.1 no
C18 C23 H231 119.9 no
C16 N3 C18 117.2(2) no
C16 N3 C15 118.9(2) no
C18 N3 C15 123.4(2) no
C5 N1 C1 117.1(2) no
C7 N2 C9 118.0(2) no
C7 N2 C6 118.2(2) no
C9 N2 C6 123.5(2) no
C25 C24 C29 119.5(2) no
C25 C24 N4 123.2(2) no
C29 C24 N4 117.1(2) no
C24 C25 C26 118.5(3) no
C24 C25 H251 120.9 no
C26 C25 H251 120.6 no
C25 C26 C27 119.3(3) no
C25 C26 H261 120.3 no
C27 C26 H261 120.5 no
C26 C27 C28 118.8(3) no
C26 C27 H271 120.0 no
C28 C27 H271 121.2 no
C27 C28 C38 122.1(2) no
C27 C28 N4 123.1(2) no
C38 C28 N4 114.5(2) no
C24 C29 O3 118.3(2) no
C24 C29 N5 118.8(2) no
O3 C29 N5 122.8(2) no
C31 C30 N5 111.6(2) no
C31 C30 H301 108.9 no
N5 C30 H301 109.0 no
C31 C30 H302 110.6 no
N5 C30 H302 109.1 no
H301 C30 H302 107.6 no
C30 C31 H311 109.5 no
C30 C31 H313 109.2 no
H311 C31 H313 109.0 no
C30 C31 H312 110.0 no
H311 C31 H312 109.8 no
H313 C31 H312 109.2 no
C33 C32 C37 119.8(3) no
C33 C32 N5 120.7(2) no
C37 C32 N5 119.5(2) no
C32 C33 C34 120.3(3) no
C32 C33 H331 119.2 no
C34 C33 H331 120.4 no
C33 C34 C35 119.5(3) no
C33 C34 H341 119.0 no
C35 C34 H341 121.5 no
C34 C35 C36 120.5(3) no
C34 C35 H351 119.6 no
C36 C35 H351 119.9 no
C35 C36 C37 120.4(3) no
C35 C36 H361 120.0 no
C37 C36 H361 119.7 no
C32 C37 C36 119.4(3) no
C32 C37 H371 120.3 no
C36 C37 H371 120.2 no
C28 C38 O4 119.6(2) no
C28 C38 N6 118.8(2) no
O4 C38 N6 121.5(2) no
C40 C39 N6 112.8(2) no
C40 C39 H391 111.7 no
N6 C39 H391 108.6 no
C40 C39 H392 110.7 no
N6 C39 H392 107.7 no
H391 C39 H392 105.0 no
C39 C40 H403 109.2 no
C39 C40 H402 109.3 no
H403 C40 H402 109.6 no
C39 C40 H401 109.3 no
H403 C40 H401 110.3 no
H402 C40 H401 109.2 no
C42 C41 C46 119.9(3) no
C42 C41 N6 119.7(2) no
C46 C41 N6 120.3(2) no
C41 C42 C43 120.6(3) no
C41 C42 H421 119.2 no
C43 C42 H421 120.3 no
C42 C43 C44 119.7(3) no
C42 C43 H431 121.1 no
C44 C43 H431 119.2 no
C43 C44 C45 119.9(3) no
C43 C44 H441 119.9 no
C45 C44 H441 120.3 no
C44 C45 C46 120.6(3) no
C44 C45 H451 119.8 no
C46 C45 H451 119.6 no
C45 C46 C41 119.4(3) no
C45 C46 H461 120.5 no
C41 C46 H461 120.2 no
C28 N4 C24 117.1(2) no
C30 N5 C32 117.3(2) no
C30 N5 C29 118.7(2) no
C32 N5 C29 123.1(2) no
C39 N6 C41 117.7(2) no
C39 N6 C38 118.1(2) no
C41 N6 C38 124.1(2) no

loop_
_geom_bond_atom_site_label_1
_geom_bond_atom_site_label_2
_geom_bond_distance
_geom_bond_publ_flag
C1 C2 1.390(4) no
C1 C6 1.510(4) no
C1 N1 1.340(3) no
C2 C3 1.387(4) no
C2 H21 0.942 no
C3 C4 1.376(4) no
C3 H31 0.948 no
C4 C5 1.385(4) no
C4 H41 0.944 no
C5 C15 1.502(4) no
C5 N1 1.349(3) no
C6 O1 1.233(3) no
C6 N2 1.352(3) no
C7 C8 1.502(4) no
C7 N2 1.475(3) no
C7 H71 0.987 no
C7 H72 0.983 no
C8 H83 0.971 no
C8 H82 0.975 no
C8 H81 0.966 no
C9 C10 1.389(4) no
C9 C14 1.384(4) no
C9 N2 1.438(3) no
C10 C11 1.384(4) no
C10 H101 0.952 no
C11 C12 1.380(5) no
C11 H111 0.943 no
C12 C13 1.374(4) no
C12 H121 0.938 no
C13 C14 1.384(4) no
C13 H131 0.955 no
C14 H141 0.952 no
C15 O2 1.235(3) no
C15 N3 1.357(3) no
C16 C17 1.502(4) no
C16 N3 1.480(3) no
C16 H161 0.983 no
C16 H162 0.978 no
C17 H173 0.981 no
C17 H172 0.970 no
C17 H171 0.972 no
C18 C19 1.379(4) no
C18 C23 1.373(4) no
C18 N3 1.444(3) no
C19 C20 1.388(4) no
C19 H191 0.949 no
C20 C21 1.376(5) no
C20 H201 0.939 no
C21 C22 1.372(5) no
C21 H211 0.935 no
C22 C23 1.377(4) no
C22 H221 0.949 no
C23 H231 0.937 no
C24 C25 1.390(4) no
C24 C29 1.509(4) no
C24 N4 1.343(3) no
C25 C26 1.377(4) no
C25 H251 0.939 no
C26 C27 1.375(4) no
C26 H261 0.950 no
C27 C28 1.385(4) no
C27 H271 0.923 no
C28 C38 1.498(4) no
C28 N4 1.344(3) no
C29 O3 1.240(3) no
C29 N5 1.349(3) no
C30 C31 1.513(4) no
C30 N5 1.482(3) no
C30 H301 0.992 no
C30 H302 0.975 no
C31 H311 0.971 no
C31 H313 0.972 no
C31 H312 0.985 no
C32 C33 1.375(4) no
C32 C37 1.392(4) no
C32 N5 1.436(3) no
C33 C34 1.392(4) no
C33 H331 0.924 no
C34 C35 1.368(5) no
C34 H341 0.944 no
C35 C36 1.376(5) no
C35 H351 0.942 no
C36 C37 1.379(4) no
C36 H361 0.930 no
C37 H371 0.953 no
C38 O4 1.229(3) no
C38 N6 1.364(3) no
C39 C40 1.507(4) no
C39 N6 1.481(3) no
C39 H391 0.970 no
C39 H392 0.975 no
C40 H403 0.992 no
C40 H402 0.985 no
C40 H401 0.982 no
C41 C42 1.387(4) no
C41 C46 1.383(4) no
C41 N6 1.428(3) no
C42 C43 1.383(4) no
C42 H421 0.936 no
C43 C44 1.376(5) no
C43 H431 0.950 no
C44 C45 1.388(5) no
C44 H441 0.947 no
C45 C46 1.384(4) no
C45 H451 0.944 no
C46 H461 0.938 no

loop_
_geom_hbond_atom_site_label_D
_geom_hbond_atom_site_label_H
_geom_hbond_atom_site_label_A
_geom_hbond_site_symmetry_A
_geom_hbond_distance_DH
_geom_hbond_distance_HA
_geom_hbond_distance_DA
_geom_hbond_angle_DHA
_geom_hbond_publ_flag
C34 H341 O1 2_666 0.944 2.419 3.319(4) 159.24 yes
C42 H421 O2 2_667 0.936 2.430 3.271(4) 149.57 yes
C7 H71 O2 2_667 0.987 2.403 3.208(4) 138.29 yes
C43 H431 O3 1_655 0.950 2.662 3.443(4) 139.78 yes
C30 H301 O4 2_576 0.992 2.361 3.237(4) 146.77 yes
C23 H231 O4 2_567 0.938 2.595 3.125(3) 116.21 yes

loop_
_geom_torsion_atom_site_label_1
_geom_torsion_atom_site_label_2
_geom_torsion_atom_site_label_3
_geom_torsion_atom_site_label_4
_geom_torsion
_geom_torsion_publ_flag
C2 C1 N1 C5 -2.0(4) no
C6 C1 N1 C5 -176.5(2) no
N1 C1 C2 C3 2.5(4) no
C6 C1 C2 C3 177.1(2) no
N1 C1 C6 O1 134.1(3) no
N1 C1 C6 N2 -44.9(3) no
C2 C1 C6 O1 -40.8(4) no
C2 C1 C6 N2 140.3(3) no
C1 C2 C3 C4 -0.5(4) no
C2 C3 C4 C5 -1.8(4) no
C3 C4 C5 N1 2.4(4) no
C3 C4 C5 C15 -169.7(2) no
C4 C5 N1 C1 -0.5(4) no
C15 C5 N1 C1 172.2(2) no
N1 C5 C15 O2 -46.8(3) no
N1 C5 C15 N3 136.0(2) no
C4 C5 C15 O2 125.9(3) no
C4 C5 C15 N3 -51.2(3) no
O1 C6 N2 C7 -4.1(4) no
O1 C6 N2 C9 169.7(2) no
C1 C6 N2 C7 174.8(2) no
C1 C6 N2 C9 -11.4(4) no
C8 C7 N2 C6 96.7(3) no
C8 C7 N2 C9 -77.4(3) no
C10 C9 N2 C6 130.0(3) no
C10 C9 N2 C7 -56.2(3) no
C14 C9 N2 C6 -51.7(4) no
C14 C9 N2 C7 122.1(3) no
N2 C9 C10 C11 -178.6(2) no
C14 C9 C10 C11 3.1(4) no
N2 C9 C14 C13 178.3(2) no
C10 C9 C14 C13 -3.4(4) no
C9 C10 C11 C12 -0.5(4) no
C10 C11 C12 C13 -1.6(4) no
C11 C12 C13 C14 1.3(4) no
C12 C13 C14 C9 1.2(4) no
O2 C15 N3 C16 0.6(4) no
O2 C15 N3 C18 172.3(2) no
C5 C15 N3 C16 177.8(2) no
C5 C15 N3 C18 -10.6(4) no
C17 C16 N3 C15 86.6(3) no
C17 C16 N3 C18 -85.7(3) no
C19 C18 N3 C15 -60.3(3) no
C19 C18 N3 C16 111.5(3) no
C23 C18 N3 C15 122.4(3) no
C23 C18 N3 C16 -65.8(3) no
N3 C18 C19 C20 -178.3(3) no
C23 C18 C19 C20 -1.0(4) no
N3 C18 C23 C22 177.7(3) no
C19 C18 C23 C22 0.4(4) no
C18 C19 C20 C21 1.2(5) no
C19 C20 C21 C22 -0.7(5) no
C20 C21 C22 C23 0.0(5) no
C21 C22 C23 C18 0.2(5) no
N1 C1 C2 H21 -178 no
C6 C1 C2 H21 -4 no
C1 C2 C3 H31 179 no
H21 C2 C3 C4 -180 no
H21 C2 C3 H31 0 no
C2 C3 C4 H41 -179 no
H31 C3 C4 C5 179 no
H31 C3 C4 H41 1 no
H41 C4 C5 N1 180 no
H41 C4 C5 C15 8 no
H71 C7 N2 C6 -145 no
H71 C7 N2 C9 41 no
H72 C7 N2 C6 -24 no
H72 C7 N2 C9 161 no
N2 C7 C8 H81 -62 no
N2 C7 C8 H82 57 no
N2 C7 C8 H83 176 no
H71 C7 C8 H81 180 no
H71 C7 C8 H82 -62 no
H71 C7 C8 H83 58 no
H72 C7 C8 H81 58 no
H72 C7 C8 H82 177 no
H72 C7 C8 H83 -64 no
N2 C9 C10 H101 0 no
C14 C9 C10 H101 -179 no
N2 C9 C14 H141 -1 no
C10 C9 C14 H141 177 no
C9 C10 C11 H111 178 no
H101 C10 C11 C12 -179 no
H101 C10 C11 H111 -1 no
C10 C11 C12 H121 180 no
H111 C11 C12 C13 -180 no
H111 C11 C12 H121 2 no
C11 C12 C13 H131 -178 no
H121 C12 C13 C14 180 no
H121 C12 C13 H131 1 no
C12 C13 C14 H141 -179 no
H131 C13 C14 C9 -179 no
H131 C13 C14 H141 0 no
H161 C16 N3 C15 -35 no
H161 C16 N3 C18 153 no
H162 C16 N3 C15 -154 no
H162 C16 N3 C18 34 no
N3 C16 C17 H171 55 no
N3 C16 C17 H172 -65 no
N3 C16 C17 H173 174 no
H161 C16 C17 H171 176 no
H161 C16 C17 H172 56 no
H161 C16 C17 H173 -64 no
H162 C16 C17 H171 -65 no
H162 C16 C17 H172 175 no
H162 C16 C17 H173 55 no
N3 C18 C19 H191 2 no
C23 C18 C19 H191 179 no
N3 C18 C23 H231 -1 no
C19 C18 C23 H231 -179 no
C18 C19 C20 H201 -178 no
H191 C19 C20 C21 -179 no
H191 C19 C20 H201 2 no
C19 C20 C21 H211 179 no
H201 C20 C21 C22 178 no
H201 C20 C21 H211 -2 no
C20 C21 C22 H221 179 no
H211 C21 C22 C23 -180 no
H211 C21 C22 H221 -1 no
C21 C22 C23 H231 179 no
H221 C22 C23 C18 -179 no
H221 C22 C23 H231 0 no
C25 C24 N4 C28 2.0(4) no
C29 C24 N4 C28 176.6(2) no
N4 C24 C25 C26 -1.8(4) no
C29 C24 C25 C26 -176.3(2) no
N4 C24 C29 O3 -132.6(3) no
N4 C24 C29 N5 43.5(3) no
C25 C24 C29 O3 42.3(4) no
C25 C24 C29 N5 -141.7(3) no
C24 C25 C26 C27 0.4(4) no
C25 C26 C27 C28 0.7(4) no
C26 C27 C28 N4 -0.5(4) no
C26 C27 C28 C38 173.4(2) no
C27 C28 N4 C24 -0.8(4) no
C38 C28 N4 C24 -175.2(2) no
N4 C28 C38 O4 51.2(3) no
N4 C28 C38 N6 -131.1(2) no
C27 C28 C38 O4 -123.2(3) no
C27 C28 C38 N6 54.5(3) no
O3 C29 N5 C30 3.4(4) no
O3 C29 N5 C32 -165.3(3) no
C24 C29 N5 C30 -172.4(2) no
C24 C29 N5 C32 18.9(4) no
C31 C30 N5 C29 -90.4(3) no
C31 C30 N5 C32 78.9(3) no
C33 C32 N5 C29 53.8(4) no
C33 C32 N5 C30 -115.1(3) no
C37 C32 N5 C29 -128.1(3) no
C37 C32 N5 C30 63.1(3) no
N5 C32 C33 C34 -179.0(2) no
C37 C32 C33 C34 2.8(4) no
N5 C32 C37 C36 178.4(2) no
C33 C32 C37 C36 -3.4(4) no
C32 C33 C34 C35 -0.3(4) no
C33 C34 C35 C36 -1.7(4) no
C34 C35 C36 C37 1.0(5) no
C35 C36 C37 C32 1.6(4) no
O4 C38 N6 C39 4.1(4) no
O4 C38 N6 C41 -171.5(2) no
C28 C38 N6 C39 -173.7(2) no
C28 C38 N6 C41 10.7(4) no
C40 C39 N6 C38 79.6(3) no
C40 C39 N6 C41 -104.5(3) no
C42 C41 N6 C38 -130.0(3) no
C42 C41 N6 C39 54.3(3) no
C46 C41 N6 C38 54.1(3) no
C46 C41 N6 C39 -121.5(3) no
N6 C41 C42 C43 -176.7(3) no
C46 C41 C42 C43 -0.8(4) no
N6 C41 C46 C45 177.9(3) no
C42 C41 C46 C45 2.1(4) no
C41 C42 C43 C44 -0.6(5) no
C42 C43 C44 C45 0.7(5) no
C43 C44 C45 C46 0.6(5) no
C44 C45 C46 C41 -2.0(5) no
N4 C24 C25 H251 178 no
C29 C24 C25 H251 3 no
C24 C25 C26 H261 -179 no
H251 C25 C26 C27 -179 no
H251 C25 C26 H261 1 no
C25 C26 C27 H271 -180 no
H261 C26 C27 C28 -179 no
H261 C26 C27 H271 0 no
H271 C27 C28 N4 180 no
H271 C27 C28 C38 -6 no
H301 C30 N5 C29 149 no
H301 C30 N5 C32 -41 no
H302 C30 N5 C29 32 no
H302 C30 N5 C32 -159 no
N5 C30 C31 H311 179 no
N5 C30 C31 H312 58 no
N5 C30 C31 H313 -62 no
H301 C30 C31 H311 -61 no
H301 C30 C31 H312 178 no
H301 C30 C31 H313 59 no
H302 C30 C31 H311 57 no
H302 C30 C31 H312 -63 no
H302 C30 C31 H313 177 no
N5 C32 C33 H331 0 no
C37 C32 C33 H331 -178 no
N5 C32 C37 H371 -1 no
C33 C32 C37 H371 178 no
C32 C33 C34 H341 -179 no
H331 C33 C34 C35 -179 no
H331 C33 C34 H341 2 no
C33 C34 C35 H351 -180 no
H341 C34 C35 C36 178 no
H341 C34 C35 H351 -1 no
C34 C35 C36 H361 -178 no
H351 C35 C36 C37 179 no
H351 C35 C36 H361 0 no
C35 C36 C37 H371 -179 no
H361 C36 C37 C32 -179 no
H361 C36 C37 H371 0 no
H391 C39 N6 C38 -45 no
H391 C39 N6 C41 131 no
H392 C39 N6 C38 -158 no
H392 C39 N6 C41 18 no
N6 C39 C40 H401 52 no
N6 C39 C40 H402 -67 no
N6 C39 C40 H403 173 no
H391 C39 C40 H401 175 no
H391 C39 C40 H402 55 no
H391 C39 C40 H403 -65 no
H392 C39 C40 H401 -69 no
H392 C39 C40 H402 172 no
H392 C39 C40 H403 52 no
N6 C41 C42 H421 4 no
C46 C41 C42 H421 180 no
N6 C41 C46 H461 -2 no
C42 C41 C46 H461 -178 no
C41 C42 C43 H431 177 no
H421 C42 C43 C44 179 no
H421 C42 C43 H431 -4 no
C42 C43 C44 H441 -179 no
H431 C43 C44 C45 -177 no
H431 C43 C44 H441 3 no
C43 C44 C45 H451 -179 no
H441 C44 C45 C46 -180 no
H441 C44 C45 H451 0 no
C44 C45 C46 H461 178 no
H451 C45 C46 C41 178 no
H451 C45 C46 H461 -2 no

loop_
_cod_related_entry_id
_cod_related_entry_database
_cod_related_entry_code
1 ChemSpider 30657631
